data_7112259
loop_
_publ_author_name
'Kyle T. Horak'
'Alexandra Velian'
'Michael W. Day'
'Theodor Agapie'

_publ_section_title
;
 Arene non-innocence in dinuclear complexes of Fe, Co, and Ni supported by
 a para-terphenyl diphosphine
;
_journal_name_full Chem.Commun.
_journal_page_first 4427
_journal_paper_doi 10.1039/C4CC00838C
_journal_volume 50
_journal_year 2014
_chemical_formula_moiety 'C36 H44 F6 Fe2 O4.50 P3'
_chemical_formula_sum 'C36 H44 F6 Fe2 O4.5 P3'
_chemical_formula_weight 867.32
_chemical_name_systematic
;
 ?
;
_space_group_crystal_system monoclinic
_space_group_IT_number 14
_space_group_name_Hall '-P 2ybc'
_space_group_name_H-M_alt 'P 1 21/c 1'
_symmetry_space_group_name_Hall '-P 2ybc'
_symmetry_space_group_name_H-M 'P 1 21/c 1'
_atom_sites_solution_hydrogens difmap
_audit_creation_method SHELXL-2013
_cell_angle_alpha 90
_cell_angle_beta 98.310(2)
_cell_angle_gamma 90
_cell_formula_units_Z 4
_cell_length_a 8.8633(4)
_cell_length_b 15.6066(7)
_cell_length_c 27.1663(12)
_cell_measurement_reflns_used 9576
_cell_measurement_temperature 100(2)
_cell_measurement_theta_max 30.55
_cell_measurement_theta_min 2.61
_cell_volume 3718.4(3)
_computing_structure_refinement 'SHELXL-2013 (Sheldrick, 2013)'
_diffrn_ambient_temperature 100(2)
_diffrn_measured_fraction_theta_full 0.999
_diffrn_measured_fraction_theta_max 0.998
_diffrn_measurement_device_type 'Bruker APEX-II CCD'
_diffrn_measurement_method '\f and \w scans'
_diffrn_radiation_type MoK\a
_diffrn_radiation_wavelength 0.71073
_diffrn_reflns_av_R_equivalents 0.0463
_diffrn_reflns_av_unetI/netI 0.0205
_diffrn_reflns_Laue_measured_fraction_full 0.999
_diffrn_reflns_Laue_measured_fraction_max 0.998
_diffrn_reflns_limit_h_max 12
_diffrn_reflns_limit_h_min -12
_diffrn_reflns_limit_k_max 22
_diffrn_reflns_limit_k_min -22
_diffrn_reflns_limit_l_max 38
_diffrn_reflns_limit_l_min -38
_diffrn_reflns_number 128479
_diffrn_reflns_point_group_measured_fraction_full 0.999
_diffrn_reflns_point_group_measured_fraction_max 0.998
_diffrn_reflns_theta_full 25.000
_diffrn_reflns_theta_max 30.598
_diffrn_reflns_theta_min 2.000
_exptl_absorpt_coefficient_mu 0.980
_exptl_absorpt_correction_T_max 0.7461
_exptl_absorpt_correction_T_min 0.6732
_exptl_absorpt_correction_type multi-scan
_exptl_absorpt_process_details sadabs
_exptl_crystal_colour green
_exptl_crystal_density_diffrn 1.549
_exptl_crystal_description block
_exptl_crystal_F_000 1788
_exptl_crystal_size_max 0.10
_exptl_crystal_size_mid 0.068
_exptl_crystal_size_min 0.03
_refine_diff_density_max 0.550
_refine_diff_density_min -0.299
_refine_diff_density_rms 0.064
_refine_ls_extinction_method none
_refine_ls_goodness_of_fit_ref 1.602
_refine_ls_hydrogen_treatment mixed
_refine_ls_matrix_type full
_refine_ls_number_parameters 652
_refine_ls_number_reflns 11437
_refine_ls_number_restraints 0
_refine_ls_restrained_S_all 1.602
_refine_ls_R_factor_all 0.0322
_refine_ls_R_factor_gt 0.0267
_refine_ls_shift/su_max 0.073
_refine_ls_shift/su_mean 0.004
_refine_ls_structure_factor_coef Fsqd
_refine_ls_weighting_details 'w=1/[\s^2^(Fo^2^)+(0.0300P)^2^] where P=(Fo^2^+2Fc^2^)/3'
_refine_ls_weighting_scheme calc
_refine_ls_wR_factor_gt 0.0732
_refine_ls_wR_factor_ref 0.0751
_reflns_Friedel_coverage 0.000
_reflns_number_gt 10171
_reflns_number_total 11437
_reflns_threshold_expression 'I > 2\s(I)'
_cod_data_source_file c4cc00838c2.cif
_cod_data_source_block kth08
_cod_original_formula_sum 'C36 H44 F6 Fe2 O4.50 P3'
_cod_database_code 7112259
_shelx_space_group_comment
;
The symmetry employed for this shelxl refinement is uniquely defined
by the following loop, which should always be used as a source of
symmetry information in preference to the above space-group names.
They are only intended as comments.
;
_shelxl_version_number 2013-3

loop_
_space_group_symop_operation_xyz
'x, y, z'
'-x, y+1/2, -z+1/2'
'-x, -y, -z'
'x, -y-1/2, z-1/2'

loop_
_atom_site_label
_atom_site_type_symbol
_atom_site_fract_x
_atom_site_fract_y
_atom_site_fract_z
_atom_site_U_iso_or_equiv
_atom_site_adp_type
_atom_site_occupancy
_atom_site_site_symmetry_order
_atom_site_calc_flag
_atom_site_refinement_flags_adp
_atom_site_refinement_flags_occupancy
_atom_site_disorder_assembly
_atom_site_disorder_group
Fe1 Fe 0.76255(2) 0.99960(2) 0.10844(2) 0.01033(4) Uani 1 1 d . . A 2
Fe2 Fe 0.65678(2) 0.84393(2) 0.11841(2) 0.00990(4) Uani 1 1 d . . A 2
P1 P 0.85468(3) 1.12578(2) 0.14096(2) 0.01042(6) Uani 1 1 d . . A 2
P2 P 0.57444(3) 0.71434(2) 0.08921(2) 0.00970(6) Uani 1 1 d . . A 2
O1 O 0.45962(11) 1.08139(7) 0.09444(4) 0.0286(2) Uani 1 1 d . . A 2
O2 O 0.82384(12) 1.01984(7) 0.00481(4) 0.0286(2) Uani 1 1 d . . A 2
O3 O 0.39319(12) 0.88496(7) 0.16774(5) 0.0361(3) Uani 1 1 d . . A 2
O4 O 0.51114(12) 0.90828(6) 0.02226(4) 0.0267(2) Uani 1 1 d . . A 2
C1 C 0.80513(12) 0.91012(7) 0.18374(4) 0.0121(2) Uani 1 1 d . . A 2
H1 H 0.7603(17) 0.9361(9) 0.2089(6) 0.015(4) Uiso 1 1 d . . B 2
C2 C 0.92868(12) 0.95258(7) 0.16280(4) 0.01106(19) Uani 1 1 d . . A 2
C3 C 0.95939(12) 0.91559(7) 0.11848(4) 0.01150(19) Uani 1 1 d . . A 2
H3 H 1.0460(15) 0.9338(9) 0.1031(5) 0.009(3) Uiso 1 1 d . . C 2
C4 C 0.89034(12) 0.83142(7) 0.10510(4) 0.01155(19) Uani 1 1 d . . A 2
H4 H 0.9104(16) 0.8054(9) 0.0752(6) 0.013(3) Uiso 1 1 d . . D 2
C5 C 0.85267(12) 0.77609(7) 0.14360(4) 0.01093(19) Uani 1 1 d . . A 2
C6 C 0.79997(12) 0.81770(7) 0.18381(4) 0.0122(2) Uani 1 1 d . . A 2
H6 H 0.7662(17) 0.7863(10) 0.2102(6) 0.018(4) Uiso 1 1 d . . E 2
C7 C 1.04026(12) 1.01218(7) 0.19150(4) 0.01115(19) Uani 1 1 d . . A 2
C8 C 1.02694(12) 1.09941(7) 0.18197(4) 0.01181(19) Uani 1 1 d . . A 2
C9 C 1.14095(13) 1.15597(7) 0.20303(5) 0.0151(2) Uani 1 1 d . . A 2
H9 H 1.1314(19) 1.2143(11) 0.1965(6) 0.025(4) Uiso 1 1 d . . F 2
C10 C 1.26537(13) 1.12378(8) 0.23421(5) 0.0159(2) Uani 1 1 d . . A 2
H10 H 1.3395(17) 1.1618(9) 0.2479(6) 0.015(4) Uiso 1 1 d . . G 2
C11 C 1.27618(13) 1.03671(8) 0.24535(5) 0.0159(2) Uani 1 1 d . . A 2
H11 H 1.3557(19) 1.0175(10) 0.2668(6) 0.020(4) Uiso 1 1 d . . H 2
C12 C 1.16349(13) 0.98067(8) 0.22429(4) 0.0145(2) Uani 1 1 d . . A 2
H12 H 1.1721(18) 0.9222(11) 0.2314(6) 0.022(4) Uiso 1 1 d . . I 2
C13 C 0.85154(12) 0.68089(7) 0.14046(4) 0.01164(19) Uani 1 1 d . . A 2
C14 C 0.72105(12) 0.64030(7) 0.11631(4) 0.0118(2) Uani 1 1 d . . A 2
C15 C 0.71181(14) 0.55066(7) 0.11679(5) 0.0167(2) Uani 1 1 d . . A 2
H15 H 0.6222(19) 0.5254(11) 0.1024(6) 0.024(4) Uiso 1 1 d . . J 2
C16 C 0.83436(15) 0.50356(8) 0.13997(5) 0.0190(2) Uani 1 1 d . . A 2
H16 H 0.829(2) 0.4469(12) 0.1391(7) 0.033(5) Uiso 1 1 d . . K 2
C17 C 0.96588(14) 0.54392(8) 0.16281(5) 0.0177(2) Uani 1 1 d . . A 2
H17 H 1.044(2) 0.5096(10) 0.1793(6) 0.024(4) Uiso 1 1 d . . L 2
C18 C 0.97402(13) 0.63279(8) 0.16352(5) 0.0149(2) Uani 1 1 d . . A 2
H18 H 1.0615(18) 0.6615(10) 0.1792(6) 0.017(4) Uiso 1 1 d . . M 2
C19 C 0.67642(15) 1.11640(8) 0.21716(5) 0.0189(2) Uani 1 1 d . . A 2
H19A H 0.761(2) 1.0900(11) 0.2397(6) 0.028(4) Uiso 1 1 d . . N 2
H19B H 0.6236(17) 1.0704(10) 0.1994(6) 0.018(4) Uiso 1 1 d . . O 2
H19C H 0.613(2) 1.1438(11) 0.2384(7) 0.030(4) Uiso 1 1 d . . P 2
C20 C 0.73043(13) 1.17989(7) 0.18087(4) 0.0146(2) Uani 1 1 d . . A 2
H20 H 0.6523(19) 1.1996(11) 0.1594(6) 0.026(4) Uiso 1 1 d . . Q 2
C21 C 0.80413(16) 1.25758(8) 0.20918(5) 0.0219(2) Uani 1 1 d . . A 2
H21A H 0.736(2) 1.2857(11) 0.2276(7) 0.029(4) Uiso 1 1 d . . R 2
H21B H 0.836(2) 1.2968(12) 0.1867(7) 0.031(5) Uiso 1 1 d . . S 2
H21C H 0.895(2) 1.2411(11) 0.2327(7) 0.029(4) Uiso 1 1 d . . T 2
C22 C 1.03648(17) 1.18578(10) 0.07213(6) 0.0265(3) Uani 1 1 d . . A 2
H22A H 1.018(3) 1.1396(14) 0.0519(9) 0.050(6) Uiso 1 1 d . . U 2
H22B H 1.128(2) 1.1713(12) 0.0918(7) 0.037(5) Uiso 1 1 d . . V 2
H22C H 1.059(2) 1.2327(12) 0.0544(7) 0.033(5) Uiso 1 1 d . . W 2
C23 C 0.90740(14) 1.21197(8) 0.10058(5) 0.0175(2) Uani 1 1 d . . A 2
H23 H 0.9433(17) 1.2595(10) 0.1239(6) 0.020(4) Uiso 1 1 d . . X 2
C24 C 0.76670(16) 1.24252(9) 0.06577(6) 0.0260(3) Uani 1 1 d . . A 2
H24A H 0.7967(19) 1.2878(11) 0.0460(6) 0.028(4) Uiso 1 1 d . . Y 2
H24B H 0.689(2) 1.2640(11) 0.0840(6) 0.026(4) Uiso 1 1 d . . Z 2
H24C H 0.730(2) 1.1958(12) 0.0422(7) 0.030(4) Uiso 1 1 d . . A 2
C25 C 0.70131(15) 0.72543(10) 0.00026(5) 0.0218(3) Uani 1 1 d . . A 2
H25A H 0.787(2) 0.6894(11) 0.0147(7) 0.029(4) Uiso 1 1 d . . B 2
H25B H 0.7279(18) 0.7878(11) 0.0069(6) 0.022(4) Uiso 1 1 d . . C 2
H25C H 0.688(2) 0.7161(13) -0.0344(8) 0.041(5) Uiso 1 1 d . . D 2
C26 C 0.55571(13) 0.70047(7) 0.02089(4) 0.0142(2) Uani 1 1 d . . A 2
H26 H 0.4770(17) 0.7383(10) 0.0085(6) 0.016(4) Uiso 1 1 d . . E 2
C27 C 0.50605(17) 0.61063(9) 0.00290(5) 0.0222(3) Uani 1 1 d . . A 2
H27A H 0.4941(19) 0.6063(10) -0.0351(6) 0.024(4) Uiso 1 1 d . . F 2
H27B H 0.405(2) 0.5929(11) 0.0131(6) 0.028(4) Uiso 1 1 d . . G 2
H27C H 0.584(2) 0.5696(12) 0.0153(7) 0.032(5) Uiso 1 1 d . . H 2
C28 C 0.40057(14) 0.65927(9) 0.16101(5) 0.0195(2) Uani 1 1 d . . A 2
H28A H 0.4002(18) 0.7121(11) 0.1778(6) 0.022(4) Uiso 1 1 d . . I 2
H28B H 0.495(2) 0.6307(11) 0.1746(7) 0.030(4) Uiso 1 1 d . . J 2
H28C H 0.314(2) 0.6296(11) 0.1671(6) 0.026(4) Uiso 1 1 d . . K 2
C29 C 0.39460(12) 0.67043(8) 0.10498(4) 0.0138(2) Uani 1 1 d . . A 2
H29 H 0.3868(17) 0.6136(10) 0.0900(6) 0.014(4) Uiso 1 1 d . . L 2
C30 C 0.25680(13) 0.72332(9) 0.08193(5) 0.0189(2) Uani 1 1 d . . A 2
H30A H 0.1662(19) 0.7014(11) 0.0911(6) 0.024(4) Uiso 1 1 d . . M 2
H30B H 0.244(2) 0.7229(12) 0.0454(7) 0.034(5) Uiso 1 1 d . . N 2
H30C H 0.259(2) 0.7781(13) 0.0934(7) 0.037(5) Uiso 1 1 d . . O 2
C31 C 0.57619(14) 1.04895(8) 0.10028(5) 0.0173(2) Uani 1 1 d . . A 2
C32 C 0.80226(14) 1.01400(8) 0.04496(5) 0.0172(2) Uani 1 1 d . . A 2
C33 C 0.49395(14) 0.86607(8) 0.14810(5) 0.0197(2) Uani 1 1 d . . A 2
C34 C 0.57721(14) 0.89020(7) 0.06066(5) 0.0173(2) Uani 1 1 d . . A 2
P3 P 0.36212(4) 0.37825(2) 0.16873(2) 0.01800(7) Uani 1 1 d . . P 2
F1 F 0.39452(11) 0.31708(6) 0.21617(3) 0.0344(2) Uani 1 1 d . . P 2
F2 F 0.37374(13) 0.29753(7) 0.13381(4) 0.0464(3) Uani 1 1 d . . P 2
F3 F 0.54056(10) 0.39489(6) 0.17130(4) 0.0348(2) Uani 1 1 d . . P 2
F4 F 0.33102(13) 0.44030(7) 0.12160(4) 0.0495(3) Uani 1 1 d . . P 2
F5 F 0.34975(12) 0.45853(6) 0.20435(4) 0.0393(2) Uani 1 1 d . . P 2
F6 F 0.18299(10) 0.36233(6) 0.16631(5) 0.0483(3) Uani 1 1 d . . P 2
O50A O -0.0583(4) 0.40237(18) -0.00233(10) 0.0433(12) Uani 0.455(5) 1 d . P Q -1
O50B O -0.135(5) 0.452(3) 0.0046(16) 0.068(14) Uiso 0.045(5) 1 d . P . .
C51 C 0.0287(4) 0.5411(2) -0.01795(13) 0.0294(6) Uani 0.5 1 d . P Q -1
C52 C 0.0188(5) 0.4316(2) 0.04248(13) 0.0366(7) Uani 0.5 1 d . P Q -1
H52A H 0.0978 0.3926 0.0580 0.044 Uiso 0.455 1 d U P Q -1
H52B H -0.0582 0.4360 0.0644 0.044 Uiso 0.455 1 d U P Q -1
H52C H 0.0989 0.3884 0.0456 0.044 Uiso 0.045 1 d U P Q -1
H52D H -0.0267 0.4307 0.0730 0.044 Uiso 0.045 1 d U P Q -1
C53 C -0.0451(8) 0.4710(8) -0.0377(4) 0.0320(15) Uani 0.5 1 d . P Q -1
H53A H -0.0004 0.4489 -0.0665 0.038 Uiso 0.455 1 d U P Q -1
H53B H -0.1521 0.4830 -0.0505 0.038 Uiso 0.455 1 d U P Q -1
H53C H 0.0183 0.4360 -0.0574 0.038 Uiso 0.045 1 d U P Q -1
H53D H -0.1380 0.4846 -0.0606 0.038 Uiso 0.045 1 d U P Q -1
C54 C 0.0873(9) 0.5256(8) 0.0363(4) 0.0369(19) Uani 0.5 1 d . P Q -1
H54A H 0.2012 0.5223 0.0413 0.044 Uiso 0.5 1 d U P R -1
H54B H 0.0536 0.5649 0.0574 0.044 Uiso 0.5 1 d U P S -1
H51A H 0.1149 0.5531 -0.0360 0.044 Uiso 0.5 1 d U P T -1
H51B H -0.0382 0.5893 -0.0202 0.044 Uiso 0.5 1 d U P U -1

loop_
_atom_site_aniso_label
_atom_site_aniso_U_11
_atom_site_aniso_U_22
_atom_site_aniso_U_33
_atom_site_aniso_U_23
_atom_site_aniso_U_13
_atom_site_aniso_U_12
Fe1 0.01025(7) 0.00941(8) 0.01089(8) -0.00037(5) 0.00005(6) -0.00055(5)
Fe2 0.00873(7) 0.00865(8) 0.01223(8) -0.00089(5) 0.00122(5) 0.00031(5)
P1 0.01042(12) 0.00880(12) 0.01138(13) 0.00135(10) -0.00074(9) -0.00094(9)
P2 0.00922(12) 0.00891(12) 0.01088(13) 0.00012(9) 0.00115(9) -0.00112(9)
O1 0.0177(4) 0.0281(5) 0.0372(6) -0.0096(4) -0.0051(4) 0.0062(4)
O2 0.0322(5) 0.0385(6) 0.0155(5) 0.0019(4) 0.0045(4) 0.0001(4)
O3 0.0217(5) 0.0395(6) 0.0507(7) -0.0187(5) 0.0175(5) -0.0008(4)
O4 0.0341(5) 0.0145(4) 0.0260(5) 0.0025(4) -0.0142(4) -0.0033(4)
C1 0.0122(5) 0.0121(5) 0.0119(5) -0.0012(4) 0.0013(4) 0.0000(4)
C2 0.0110(4) 0.0087(5) 0.0130(5) 0.0004(4) 0.0000(4) -0.0001(4)
C3 0.0105(4) 0.0099(5) 0.0141(5) 0.0007(4) 0.0014(4) 0.0000(4)
C4 0.0101(4) 0.0112(5) 0.0133(5) -0.0015(4) 0.0018(4) 0.0000(4)
C5 0.0089(4) 0.0098(5) 0.0136(5) 0.0001(4) 0.0001(4) -0.0003(3)
C6 0.0124(5) 0.0121(5) 0.0117(5) 0.0006(4) 0.0010(4) -0.0021(4)
C7 0.0115(4) 0.0105(5) 0.0110(5) -0.0012(4) 0.0001(4) -0.0006(4)
C8 0.0106(4) 0.0110(5) 0.0131(5) 0.0002(4) -0.0005(4) -0.0005(4)
C9 0.0138(5) 0.0104(5) 0.0200(6) -0.0007(4) -0.0011(4) -0.0022(4)
C10 0.0120(5) 0.0158(5) 0.0190(6) -0.0031(4) -0.0015(4) -0.0012(4)
C11 0.0135(5) 0.0162(5) 0.0164(5) -0.0011(4) -0.0028(4) 0.0037(4)
C12 0.0149(5) 0.0112(5) 0.0164(5) -0.0003(4) -0.0009(4) 0.0029(4)
C13 0.0115(4) 0.0098(5) 0.0140(5) -0.0001(4) 0.0030(4) 0.0006(4)
C14 0.0118(5) 0.0101(5) 0.0137(5) 0.0004(4) 0.0018(4) -0.0002(4)
C15 0.0171(5) 0.0108(5) 0.0218(6) -0.0001(4) 0.0016(4) -0.0023(4)
C16 0.0227(6) 0.0090(5) 0.0257(7) 0.0029(4) 0.0054(5) 0.0019(4)
C17 0.0165(5) 0.0152(5) 0.0215(6) 0.0042(4) 0.0034(4) 0.0058(4)
C18 0.0126(5) 0.0140(5) 0.0180(6) 0.0011(4) 0.0018(4) 0.0019(4)
C19 0.0206(6) 0.0191(6) 0.0180(6) -0.0030(5) 0.0064(5) -0.0006(5)
C20 0.0137(5) 0.0124(5) 0.0167(5) -0.0018(4) -0.0010(4) 0.0022(4)
C21 0.0245(6) 0.0146(6) 0.0255(7) -0.0057(5) 0.0001(5) 0.0006(5)
C22 0.0241(6) 0.0305(8) 0.0264(7) 0.0063(6) 0.0086(5) -0.0080(6)
C23 0.0200(5) 0.0152(5) 0.0165(6) 0.0056(4) -0.0006(4) -0.0054(4)
C24 0.0269(6) 0.0229(7) 0.0253(7) 0.0141(6) -0.0056(5) -0.0033(5)
C25 0.0207(6) 0.0316(7) 0.0141(6) -0.0045(5) 0.0061(4) -0.0056(5)
C26 0.0153(5) 0.0143(5) 0.0127(5) -0.0019(4) 0.0009(4) -0.0018(4)
C27 0.0304(7) 0.0166(6) 0.0189(6) -0.0062(5) 0.0012(5) -0.0040(5)
C28 0.0154(5) 0.0262(7) 0.0175(6) 0.0066(5) 0.0042(4) -0.0019(5)
C29 0.0102(5) 0.0150(5) 0.0162(5) 0.0019(4) 0.0016(4) -0.0029(4)
C30 0.0114(5) 0.0238(6) 0.0208(6) 0.0036(5) -0.0001(4) -0.0006(4)
C31 0.0166(5) 0.0151(5) 0.0189(6) -0.0039(4) -0.0021(4) -0.0019(4)
C32 0.0176(5) 0.0155(5) 0.0177(6) 0.0009(4) 0.0000(4) 0.0003(4)
C33 0.0151(5) 0.0184(6) 0.0255(6) -0.0077(5) 0.0026(4) -0.0012(4)
C34 0.0171(5) 0.0103(5) 0.0233(6) 0.0006(4) -0.0013(4) -0.0005(4)
P3 0.01672(14) 0.01289(14) 0.02356(16) 0.00070(12) 0.00006(11) -0.00166(11)
F1 0.0404(5) 0.0299(5) 0.0323(5) 0.0143(4) 0.0033(4) -0.0040(4)
F2 0.0612(7) 0.0323(5) 0.0429(6) -0.0202(4) -0.0018(5) 0.0023(5)
F3 0.0193(4) 0.0332(5) 0.0530(6) 0.0080(4) 0.0090(4) -0.0034(3)
F4 0.0584(7) 0.0431(6) 0.0416(6) 0.0224(5) -0.0114(5) -0.0002(5)
F5 0.0456(6) 0.0211(4) 0.0538(6) -0.0141(4) 0.0156(5) -0.0046(4)
F6 0.0172(4) 0.0238(5) 0.1015(9) 0.0061(5) 0.0000(5) -0.0034(3)
O50A 0.061(2) 0.0286(16) 0.0343(15) 0.0048(11) -0.0148(12) -0.0236(14)
C51 0.0308(15) 0.0278(16) 0.0314(17) -0.0017(14) 0.0110(13) -0.0086(12)
C52 0.057(2) 0.0293(16) 0.0234(16) -0.0053(13) 0.0059(15) 0.0065(16)
C53 0.029(4) 0.037(2) 0.029(2) -0.0093(17) 0.002(3) -0.007(3)
C54 0.037(4) 0.040(3) 0.030(3) 0.010(2) -0.005(3) -0.018(3)

loop_
_atom_type_symbol
_atom_type_description
_atom_type_scat_dispersion_real
_atom_type_scat_dispersion_imag
_atom_type_scat_source
C C 0.0033 0.0016 'International Tables Vol C Tables 4.2.6.8 and 6.1.1.4'
H H 0.0000 0.0000 'International Tables Vol C Tables 4.2.6.8 and 6.1.1.4'
F F 0.0171 0.0103 'International Tables Vol C Tables 4.2.6.8 and 6.1.1.4'
Fe Fe 0.3463 0.8444 'International Tables Vol C Tables 4.2.6.8 and 6.1.1.4'
O O 0.0106 0.0060 'International Tables Vol C Tables 4.2.6.8 and 6.1.1.4'
P P 0.1023 0.0942 'International Tables Vol C Tables 4.2.6.8 and 6.1.1.4'

loop_
_geom_angle_atom_site_label_1
_geom_angle_atom_site_label_2
_geom_angle_atom_site_label_3
_geom_angle
_geom_angle_site_symmetry_1
C31 Fe1 C32 97.44(6) .
C31 Fe1 C2 141.66(5) .
C32 Fe1 C2 120.36(5) .
C31 Fe1 C3 167.97(5) .
C32 Fe1 C3 86.09(5) .
C2 Fe1 C3 38.45(4) .
C31 Fe1 P1 87.06(4) .
C32 Fe1 P1 98.86(4) .
C2 Fe1 P1 81.37(3) .
C3 Fe1 P1 103.81(3) .
C31 Fe1 C1 111.81(5) .
C32 Fe1 C1 146.00(5) .
C2 Fe1 C1 36.43(4) .
C3 Fe1 C1 61.85(4) .
P1 Fe1 C1 99.55(3) .
C31 Fe1 Fe2 94.20(4) .
C32 Fe1 Fe2 109.36(4) .
C2 Fe1 Fe2 79.98(3) .
C3 Fe1 Fe2 73.80(3) .
P1 Fe1 Fe2 151.299(11) .
C1 Fe1 Fe2 53.46(3) .
C34 Fe2 C33 94.39(6) .
C34 Fe2 C5 135.10(5) .
C33 Fe2 C5 130.20(5) .
C34 Fe2 C6 162.52(5) .
C33 Fe2 C6 94.93(5) .
C5 Fe2 C6 39.81(4) .
C34 Fe2 C4 99.00(5) .
C33 Fe2 C4 161.67(5) .
C5 Fe2 C4 39.56(4) .
C6 Fe2 C4 69.05(4) .
C34 Fe2 P2 89.25(4) .
C33 Fe2 P2 95.21(4) .
C5 Fe2 P2 82.56(3) .
C6 Fe2 P2 104.58(3) .
C4 Fe2 P2 97.42(3) .
C34 Fe2 C1 127.54(5) .
C33 Fe2 C1 88.50(5) .
C5 Fe2 C1 67.31(4) .
C6 Fe2 C1 38.16(4) .
C4 Fe2 C1 73.42(4) .
P2 Fe2 C1 142.71(3) .
C34 Fe2 Fe1 68.65(4) .
C33 Fe2 Fe1 101.01(4) .
C5 Fe2 Fe1 102.27(3) .
C6 Fe2 Fe1 95.03(3) .
C4 Fe2 Fe1 72.67(3) .
P2 Fe2 Fe1 153.328(11) .
C1 Fe2 Fe1 59.44(3) .
C8 P1 C23 105.68(5) .
C8 P1 C20 105.30(5) .
C23 P1 C20 103.83(6) .
C8 P1 Fe1 105.57(4) .
C23 P1 Fe1 120.83(4) .
C20 P1 Fe1 114.39(4) .
C14 P2 C29 105.19(5) .
C14 P2 C26 106.71(5) .
C29 P2 C26 103.56(5) .
C14 P2 Fe2 104.60(4) .
C29 P2 Fe2 119.92(4) .
C26 P2 Fe2 115.78(4) .
C6 C1 C2 118.60(10) .
C6 C1 Fe2 62.40(6) .
C2 C1 Fe2 106.28(7) .
C6 C1 Fe1 124.56(8) .
C2 C1 Fe1 56.86(6) .
Fe2 C1 Fe1 67.09(3) .
C6 C1 H1 114.7(9) .
C2 C1 H1 120.7(9) .
Fe2 C1 H1 120.4(9) .
Fe1 C1 H1 109.4(9) .
C3 C2 C1 113.44(9) .
C3 C2 C7 120.71(10) .
C1 C2 C7 123.75(10) .
C3 C2 Fe1 74.81(6) .
C1 C2 Fe1 86.71(7) .
C7 C2 Fe1 120.17(7) .
C2 C3 C4 117.11(10) .
C2 C3 Fe1 66.74(6) .
C4 C3 Fe1 102.14(7) .
C2 C3 H3 121.1(8) .
C4 C3 H3 118.9(8) .
Fe1 C3 H3 116.2(8) .
C5 C4 C3 119.33(10) .
C5 C4 Fe2 66.56(6) .
C3 C4 Fe2 104.60(7) .
C5 C4 H4 117.4(9) .
C3 C4 H4 118.1(9) .
Fe2 C4 H4 119.0(9) .
C6 C5 C4 115.28(10) .
C6 C5 C13 120.33(10) .
C4 C5 C13 124.08(10) .
C6 C5 Fe2 70.30(6) .
C4 C5 Fe2 73.88(6) .
C13 C5 Fe2 119.66(7) .
C5 C6 C1 116.49(10) .
C5 C6 Fe2 69.89(6) .
C1 C6 Fe2 79.44(7) .
C5 C6 H6 121.5(9) .
C1 C6 H6 121.9(9) .
Fe2 C6 H6 121.9(9) .
C8 C7 C12 120.16(10) .
C8 C7 C2 118.80(10) .
C12 C7 C2 120.81(10) .
C7 C8 C9 120.36(10) .
C7 C8 P1 112.38(8) .
C9 C8 P1 127.26(9) .
C10 C9 C8 119.04(11) .
C10 C9 H9 121.0(10) .
C8 C9 H9 119.9(10) .
C9 C10 C11 120.72(11) .
C9 C10 H10 118.1(9) .
C11 C10 H10 121.1(9) .
C12 C11 C10 120.18(11) .
C12 C11 H11 120.5(10) .
C10 C11 H11 119.3(10) .
C11 C12 C7 119.44(11) .
C11 C12 H12 119.9(10) .
C7 C12 H12 120.7(10) .
C18 C13 C14 120.39(10) .
C18 C13 C5 120.95(10) .
C14 C13 C5 118.56(10) .
C13 C14 C15 119.60(10) .
C13 C14 P2 113.45(8) .
C15 C14 P2 126.89(9) .
C16 C15 C14 119.39(11) .
C16 C15 H15 122.5(11) .
C14 C15 H15 118.1(11) .
C15 C16 C17 120.96(11) .
C15 C16 H16 118.7(12) .
C17 C16 H16 120.3(12) .
C18 C17 C16 119.82(11) .
C18 C17 H17 122.1(10) .
C16 C17 H17 118.0(10) .
C17 C18 C13 119.79(11) .
C17 C18 H18 121.3(9) .
C13 C18 H18 118.9(9) .
C20 C19 H19A 113.2(10) .
C20 C19 H19B 110.0(9) .
H19A C19 H19B 105.9(14) .
C20 C19 H19C 111.3(10) .
H19A C19 H19C 105.5(14) .
H19B C19 H19C 110.8(14) .
C19 C20 C21 109.96(10) .
C19 C20 P1 110.52(8) .
C21 C20 P1 114.06(8) .
C19 C20 H20 111.2(11) .
C21 C20 H20 106.9(11) .
P1 C20 H20 104.1(11) .
C20 C21 H21A 111.9(11) .
C20 C21 H21B 109.8(11) .
H21A C21 H21B 108.6(15) .
C20 C21 H21C 111.6(10) .
H21A C21 H21C 107.5(14) .
H21B C21 H21C 107.3(15) .
C23 C22 H22A 115.7(14) .
C23 C22 H22B 115.3(12) .
H22A C22 H22B 102.9(18) .
C23 C22 H22C 106.9(11) .
H22A C22 H22C 110.6(18) .
H22B C22 H22C 105.0(16) .
C22 C23 C24 111.99(12) .
C22 C23 P1 112.34(9) .
C24 C23 P1 110.03(9) .
C22 C23 H23 109.1(9) .
C24 C23 H23 108.5(9) .
P1 C23 H23 104.5(9) .
C23 C24 H24A 108.2(10) .
C23 C24 H24B 111.7(10) .
H24A C24 H24B 108.1(15) .
C23 C24 H24C 109.4(10) .
H24A C24 H24C 106.0(14) .
H24B C24 H24C 113.3(14) .
C26 C25 H25A 110.6(10) .
C26 C25 H25B 111.5(9) .
H25A C25 H25B 109.5(14) .
C26 C25 H25C 109.6(12) .
H25A C25 H25C 106.9(16) .
H25B C25 H25C 108.5(15) .
C27 C26 C25 109.61(10) .
C27 C26 P2 114.05(9) .
C25 C26 P2 112.28(8) .
C27 C26 H26 107.4(9) .
C25 C26 H26 109.4(9) .
P2 C26 H26 103.9(9) .
C26 C27 H27A 111.4(9) .
C26 C27 H27B 112.8(10) .
H27A C27 H27B 106.8(14) .
C26 C27 H27C 109.7(10) .
H27A C27 H27C 105.9(14) .
H27B C27 H27C 109.9(14) .
C29 C28 H28A 112.4(10) .
C29 C28 H28B 109.5(11) .
H28A C28 H28B 106.3(14) .
C29 C28 H28C 108.8(11) .
H28A C28 H28C 106.9(14) .
H28B C28 H28C 113.0(14) .
C28 C29 C30 112.36(10) .
C28 C29 P2 111.61(8) .
C30 C29 P2 111.73(8) .
C28 C29 H29 107.6(9) .
C30 C29 H29 108.4(9) .
P2 C29 H29 104.7(9) .
C29 C30 H30A 110.9(10) .
C29 C30 H30B 112.2(11) .
H30A C30 H30B 106.6(14) .
C29 C30 H30C 112.7(12) .
H30A C30 H30C 103.4(15) .
H30B C30 H30C 110.4(16) .
O1 C31 Fe1 178.50(13) .
O2 C32 Fe1 177.10(12) .
O3 C33 Fe2 175.95(12) .
O4 C34 Fe2 168.79(11) .
F2 P3 F3 90.34(6) .
F2 P3 F1 89.33(6) .
F3 P3 F1 90.02(5) .
F2 P3 F5 179.24(6) .
F3 P3 F5 90.01(5) .
F1 P3 F5 90.00(6) .
F2 P3 F4 91.19(6) .
F3 P3 F4 89.52(6) .
F1 P3 F4 179.31(6) .
F5 P3 F4 89.49(6) .
F2 P3 F6 90.11(6) .
F3 P3 F6 179.54(6) .
F1 P3 F6 90.11(6) .
F5 P3 F6 89.55(6) .
F4 P3 F6 90.34(6) .
C52 O50A C53 105.1(5) .
C53 O50B C52 92(2) .
O50B C51 C53 130(3) 3_565
O50B C51 C54 58(2) 3_565
C53 C51 C54 109.7(8) .
O50B C51 H51A 51.5 3_565
C53 C51 H51A 109.0 .
C54 C51 H51A 109.5 .
O50B C51 H51B 119.6 3_565
C53 C51 H51B 110.7 .
C54 C51 H51B 108.2 .
H51A C51 H51B 109.8 .
O50A C52 C54 110.8(5) .
O50A C52 O50B 40.5(16) .
C54 C52 O50B 93.1(16) .
O50A C52 H52A 114.0 .
C54 C52 H52A 110.9 .
O50B C52 H52A 151.9 .
O50A C52 H52B 105.1 .
C54 C52 H52B 108.0 .
O50B C52 H52B 76.8 .
H52A C52 H52B 107.7 .
O50A C52 H52C 96.3 .
C54 C52 H52C 111.1 .
O50B C52 H52C 136.7 .
H52A C52 H52C 20.3 .
H52B C52 H52C 124.3 .
O50A C52 H52D 122.1 .
C54 C52 H52D 108.2 .
O50B C52 H52D 97.4 .
H52A C52 H52D 89.0 .
H52B C52 H52D 20.6 .
H52C C52 H52D 107.6 .
C51 C53 O50A 114.7(8) .
C51 C53 O50B 98.0(18) .
O50A C53 O50B 41.7(18) .
C51 C53 H53A 111.8 .
O50A C53 H53A 110.2 .
O50B C53 H53A 147.3 .
C51 C53 H53B 112.1 .
O50A C53 H53B 102.0 .
O50B C53 H53B 73.7 .
H53A C53 H53B 105.2 .
C51 C53 H53C 112.4 .
O50A C53 H53C 93.3 .
O50B C53 H53C 134.1 .
H53A C53 H53C 19.9 .
H53B C53 H53C 120.4 .
C51 C53 H53D 113.1 .
O50A C53 H53D 115.9 .
O50B C53 H53D 92.2 .
H53A C53 H53D 88.2 .
H53B C53 H53D 18.7 .
H53C C53 H53D 105.3 .
O50B C54 C51 39(2) 3_565
O50B C54 C52 121(2) 3_565
C51 C54 C52 99.6(7) .
O50B C54 H54A 71.5 3_565
C51 C54 H54A 109.8 .
C52 C54 H54A 109.2 .
O50B C54 H54B 121.8 3_565
C51 C54 H54B 113.9 .
C52 C54 H54B 112.6 .
H54A C54 H54B 111.2 .

loop_
_geom_bond_atom_site_label_1
_geom_bond_atom_site_label_2
_geom_bond_distance
_geom_bond_site_symmetry_2
Fe1 C31 1.8068(12) .
Fe1 C32 1.8230(13) .
Fe1 C2 2.0637(11) .
Fe1 C3 2.1679(11) .
Fe1 P1 2.2621(3) .
Fe1 C1 2.4606(11) .
Fe1 Fe2 2.6320(2) .
Fe2 C34 1.7778(13) .
Fe2 C33 1.7858(13) .
Fe2 C5 2.0641(11) .
Fe2 C6 2.0696(11) .
Fe2 C4 2.1612(11) .
Fe2 P2 2.2551(3) .
Fe2 C1 2.2959(11) .
P1 C8 1.8027(11) .
P1 C23 1.8383(12) .
P1 C20 1.8564(12) .
P2 C14 1.8136(11) .
P2 C29 1.8416(11) .
P2 C26 1.8520(12) .
O1 C31 1.1409(15) .
O2 C32 1.1381(16) .
O3 C33 1.1433(16) .
O4 C34 1.1549(15) .
C1 C6 1.4430(16) .
C1 C2 1.4636(15) .
C1 H1 0.931(15) .
C2 C3 1.3969(15) .
C2 C7 1.4927(15) .
C3 C4 1.4724(15) .
C3 H3 0.968(14) .
C4 C5 1.4327(15) .
C4 H4 0.947(15) .
C5 C6 1.4074(15) .
C5 C13 1.4880(15) .
C6 H6 0.952(16) .
C7 C8 1.3877(15) .
C7 C12 1.3953(15) .
C8 C9 1.4001(15) .
C9 C10 1.3842(16) .
C9 H9 0.930(17) .
C10 C11 1.3925(17) .
C10 H10 0.923(16) .
C11 C12 1.3873(16) .
C11 H11 0.898(16) .
C12 H12 0.934(16) .
C13 C18 1.3921(15) .
C13 C14 1.3965(15) .
C14 C15 1.4016(16) .
C15 C16 1.3853(17) .
C15 H15 0.921(17) .
C16 C17 1.3898(18) .
C16 H16 0.886(19) .
C17 C18 1.3888(17) .
C17 H17 0.937(17) .
C18 H18 0.942(16) .
C19 C20 1.5230(17) .
C19 H19A 0.985(18) .
C19 H19B 0.950(16) .
C19 H19C 0.960(18) .
C20 C21 1.5307(17) .
C20 H20 0.894(17) .
C21 H21A 0.949(18) .
C21 H21B 0.937(18) .
C21 H21C 0.984(18) .
C22 C23 1.5262(19) .
C22 H22A 0.91(2) .
C22 H22B 0.93(2) .
C22 H22C 0.914(19) .
C23 C24 1.5283(18) .
C23 H23 0.997(16) .
C24 H24A 0.948(18) .
C24 H24B 0.963(18) .
C24 H24C 0.993(19) .
C25 C26 1.5298(17) .
C25 H25A 0.981(18) .
C25 H25B 1.011(17) .
C25 H25C 0.94(2) .
C26 C27 1.5286(17) .
C26 H26 0.939(15) .
C27 H27A 1.024(16) .
C27 H27B 1.014(18) .
C27 H27C 0.966(18) .
C28 C29 1.5252(17) .
C28 H28A 0.943(17) .
C28 H28B 0.976(18) .
C28 H28C 0.929(18) .
C29 C30 1.5311(17) .
C29 H29 0.974(15) .
C30 H30A 0.939(17) .
C30 H30B 0.981(19) .
C30 H30C 0.91(2) .
P3 F2 1.5892(10) .
P3 F3 1.5943(9) .
P3 F1 1.5962(9) .
P3 F5 1.5965(9) .
P3 F4 1.5970(10) .
P3 F6 1.5990(10) .
O50A C52 1.384(4) .
O50A C53 1.455(13) .
O50B C53 1.52(4) .
O50B C52 1.62(5) .
C51 O50B 0.97(4) 3_565
C51 C53 1.345(11) .
C51 C54 1.510(12) .
C51 H51A 0.9833 .
C51 H51B 0.9532 .
C52 C54 1.606(12) .
C52 H52A 0.9753 .
C52 H52B 0.9706 .
C52 H52C 0.9737 .
C52 H52D 0.9728 .
C53 H53A 0.9909 .
C53 H53B 0.9802 .
C53 H53C 0.9944 .
C53 H53D 0.9809 .
C54 O50B 1.30(4) 3_565
C54 H54A 1.0003 .
C54 H54B 0.9187 .
